data_7153093
loop_
_publ_author_name
'Vandavasi, Jaya Kishore'
'Kuo, Kung-Kai'
'Hu, Wan-Ping'
'Shen, Ho-Chanu'
'Lo, Wei-Sheng'
'Wang, Jeh-Jeng'

_publ_section_title
;
 A convenient method to construct (Z)-oxazines via 6-exo-dig
 iodocyclization and synthesis of indolin-3-one.
;
_journal_issue 38
_journal_name_full 'Organic &amp; biomolecular chemistry'
_journal_page_first 6520
_journal_page_last 6525
_journal_paper_doi 10.1039/c3ob41272e
_journal_volume 11
_journal_year 2013
_chemical_formula_moiety 'C21 H14 I N O'
_chemical_formula_sum 'C21 H14 I N O'
_chemical_formula_weight 423.23
_space_group_IT_number 14
_symmetry_cell_setting monoclinic
_symmetry_Int_Tables_number 14
_symmetry_space_group_name_Hall '-P 2yn'
_symmetry_space_group_name_H-M 'P 1 21/n 1'
_atom_sites_solution_hydrogens geom
_atom_sites_solution_primary direct
_atom_sites_solution_secondary difmap
_audit_creation_method SHELXL-97
_cell_angle_alpha 90.00
_cell_angle_beta 105.672(4)
_cell_angle_gamma 90.00
_cell_formula_units_Z 4
_cell_length_a 8.6456(3)
_cell_length_b 20.4565(5)
_cell_length_c 9.9640(3)
_cell_measurement_reflns_used 4337
_cell_measurement_temperature 297(2)
_cell_measurement_theta_max 29.0728
_cell_measurement_theta_min 2.9056
_cell_volume 1696.71(9)
_computing_cell_refinement
; 
CrysAlis RED, Oxford Diffraction Ltd., 
Version 1.171.32.29 (release 10-06-2008 CrysAlis171 .NET) 
(compiled Jun 10 2008,16:49:55) 
;
_computing_data_collection
; 
CrysAlis CCD, Oxford Diffraction Ltd., 
Version 1.171.32.29 (release 10-06-2008 CrysAlis171 .NET) 
(compiled Jun 10 2008,16:49:55) 
;
_computing_data_reduction
; 
CrysAlis RED, Oxford Diffraction Ltd., 
Version 1.171.32.29 (release 10-06-2008 CrysAlis171 .NET) 
(compiled Jun 10 2008,16:49:55) 
;
_computing_molecular_graphics 'Bruker SHELXTL'
_computing_publication_material 'Bruker SHELXTL'
_computing_structure_refinement 'SHELXL-97 (Sheldrick, 1997)'
_computing_structure_solution 'SHELXS-97 (Sheldrick, 1990)'
_diffrn_ambient_temperature 297(2)
_diffrn_measured_fraction_theta_full 0.999
_diffrn_measured_fraction_theta_max 0.866
_diffrn_measurement_device_type 'CCD detector'
_diffrn_measurement_method '\w scans'
_diffrn_radiation_monochromator graphite
_diffrn_radiation_probe x-ray
_diffrn_radiation_type MoK\a
_diffrn_radiation_wavelength 0.71073
_diffrn_reflns_av_R_equivalents 0.0180
_diffrn_reflns_av_sigmaI/netI 0.0341
_diffrn_reflns_limit_h_max 11
_diffrn_reflns_limit_h_min -10
_diffrn_reflns_limit_k_max 21
_diffrn_reflns_limit_k_min -27
_diffrn_reflns_limit_l_max 12
_diffrn_reflns_limit_l_min -13
_diffrn_reflns_number 8278
_diffrn_reflns_theta_full 26.00
_diffrn_reflns_theta_max 29.13
_diffrn_reflns_theta_min 2.91
_diffrn_source 'fine-focus sealed tube'
_exptl_absorpt_coefficient_mu 1.894
_exptl_absorpt_correction_T_max 1.00000
_exptl_absorpt_correction_T_min 0.72875
_exptl_absorpt_correction_type multi-scan
_exptl_absorpt_process_details
; 
CrysAlisPro, Oxford Diffraction Ltd., 
Version 1.171.33.46 (release 27-08-2009 CrysAlis171 .NET) 
(compiled Aug 27 2009,17:19:36) 
Empirical absorption correction using spherical harmonics, 
 implemented in SCALE3 ABSPACK scaling algorithm. 
;
_exptl_crystal_colour yellow
_exptl_crystal_density_diffrn 1.657
_exptl_crystal_density_method 'not measured'
_exptl_crystal_description parallelepiped
_exptl_crystal_F_000 832
_exptl_crystal_size_max 0.52
_exptl_crystal_size_mid 0.37
_exptl_crystal_size_min 0.32
_refine_diff_density_max 0.683
_refine_diff_density_min -0.750
_refine_diff_density_rms 0.061
_refine_ls_extinction_method none
_refine_ls_goodness_of_fit_ref 0.987
_refine_ls_hydrogen_treatment constr
_refine_ls_matrix_type full
_refine_ls_number_parameters 217
_refine_ls_number_reflns 3962
_refine_ls_number_restraints 0
_refine_ls_restrained_S_all 0.987
_refine_ls_R_factor_all 0.0524
_refine_ls_R_factor_gt 0.0308
_refine_ls_shift/su_max 0.001
_refine_ls_shift/su_mean 0.000
_refine_ls_structure_factor_coef Fsqd
_refine_ls_weighting_details 'calc w=1/[\s^2^(Fo^2^)+(0.0350P)^2^+0.0000P] where P=(Fo^2^+2Fc^2^)/3'
_refine_ls_weighting_scheme calc
_refine_ls_wR_factor_gt 0.0663
_refine_ls_wR_factor_ref 0.0699
_reflns_number_gt 2742
_reflns_number_total 3962
_reflns_threshold_expression >2sigma(I)
_cod_data_source_file c3ob41272e.txt
_cod_data_source_block hphh
_cod_original_sg_symbol_H-M 'P 21/n'
_cod_database_code 7153093

loop_
_symmetry_equiv_pos_as_xyz
'x, y, z'
'-x+1/2, y+1/2, -z+1/2'
'-x, -y, -z'
'x-1/2, -y-1/2, z-1/2'

loop_
_atom_site_label
_atom_site_type_symbol
_atom_site_fract_x
_atom_site_fract_y
_atom_site_fract_z
_atom_site_U_iso_or_equiv
_atom_site_adp_type
_atom_site_occupancy
_atom_site_symmetry_multiplicity
_atom_site_calc_flag
_atom_site_refinement_flags
I I 0.22524(3) 0.182324(9) 0.78009(2) 0.05487(9) Uani 1 1 d .
O O 0.1917(2) 0.06919(8) 0.96243(19) 0.0474(5) Uani 1 1 d .
N N 0.2153(3) -0.00187(10) 1.1492(3) 0.0465(6) Uani 1 1 d .
C1 C 0.1512(3) 0.04673(12) 1.2179(3) 0.0403(6) Uani 1 1 d .
C2 C 0.1248(4) 0.03108(13) 1.3457(3) 0.0518(8) Uani 1 1 d .
H2A H 0.1538 -0.0100 1.3844 0.062 Uiso 1 1 calc R
C3 C 0.0567(4) 0.07531(13) 1.4151(3) 0.0537(8) Uani 1 1 d .
H3A H 0.0381 0.0641 1.4998 0.064 Uiso 1 1 calc R
C4 C 0.0155(4) 0.13637(14) 1.3595(3) 0.0502(8) Uani 1 1 d .
H4A H -0.0325 0.1662 1.4061 0.060 Uiso 1 1 calc R
C5 C 0.0450(4) 0.15352(14) 1.2355(3) 0.0464(7) Uani 1 1 d .
H5A H 0.0175 0.1952 1.1995 0.056 Uiso 1 1 calc R
C6 C 0.1151(3) 0.10971(12) 1.1627(3) 0.0366(6) Uani 1 1 d .
C7 C 0.1511(3) 0.12377(11) 1.0304(3) 0.0355(6) Uani 1 1 d .
C8 C 0.2305(3) 0.01135(12) 1.0299(3) 0.0397(6) Uani 1 1 d .
C9 C 0.1532(3) 0.18046(12) 0.9659(3) 0.0376(6) Uani 1 1 d .
C10 C 0.1246(3) 0.24653(11) 1.0157(3) 0.0370(6) Uani 1 1 d .
C11 C -0.0258(4) 0.27524(13) 0.9763(3) 0.0457(7) Uani 1 1 d .
H11A H -0.1120 0.2527 0.9190 0.055 Uiso 1 1 calc R
C12 C -0.0483(4) 0.33809(15) 1.0227(3) 0.0571(9) Uani 1 1 d .
H12A H -0.1492 0.3575 0.9953 0.068 Uiso 1 1 calc R
C13 C 0.0768(5) 0.37091(14) 1.1077(3) 0.0579(9) Uani 1 1 d .
H13A H 0.0610 0.4125 1.1392 0.070 Uiso 1 1 calc R
C14 C 0.2260(4) 0.34300(15) 1.1471(4) 0.0582(8) Uani 1 1 d .
H14A H 0.3111 0.3657 1.2055 0.070 Uiso 1 1 calc R
C15 C 0.2512(4) 0.28148(13) 1.1008(3) 0.0477(7) Uani 1 1 d .
H15A H 0.3535 0.2633 1.1268 0.057 Uiso 1 1 calc R
C16 C 0.2944(3) -0.03557(12) 0.9456(3) 0.0418(7) Uani 1 1 d .
C17 C 0.3282(4) -0.01711(14) 0.8239(3) 0.0536(8) Uani 1 1 d .
H17A H 0.3077 0.0255 0.7914 0.064 Uiso 1 1 calc R
C18 C 0.3929(4) -0.06200(16) 0.7493(4) 0.0647(9) Uani 1 1 d .
H18A H 0.4165 -0.0493 0.6674 0.078 Uiso 1 1 calc R
C19 C 0.4216(4) -0.12464(17) 0.7964(4) 0.0673(10) Uani 1 1 d .
H19A H 0.4633 -0.1549 0.7458 0.081 Uiso 1 1 calc R
C20 C 0.3894(4) -0.14285(15) 0.9176(4) 0.0666(10) Uani 1 1 d .
H20A H 0.4105 -0.1855 0.9499 0.080 Uiso 1 1 calc R
C21 C 0.3258(4) -0.09866(13) 0.9930(3) 0.0544(8) Uani 1 1 d .
H21A H 0.3041 -0.1115 1.0756 0.065 Uiso 1 1 calc R

loop_
_atom_site_aniso_label
_atom_site_aniso_U_11
_atom_site_aniso_U_22
_atom_site_aniso_U_33
_atom_site_aniso_U_23
_atom_site_aniso_U_13
_atom_site_aniso_U_12
I 0.07895(17) 0.05162(13) 0.04076(12) 0.00547(9) 0.02769(11) 0.01234(10)
O 0.0720(14) 0.0327(9) 0.0427(11) -0.0021(8) 0.0244(10) 0.0091(9)
N 0.0586(16) 0.0333(12) 0.0546(15) 0.0020(11) 0.0269(13) 0.0031(11)
C1 0.0441(17) 0.0352(13) 0.0455(16) -0.0026(13) 0.0186(14) -0.0046(12)
C2 0.069(2) 0.0366(15) 0.0593(19) 0.0044(14) 0.0333(18) -0.0043(14)
C3 0.063(2) 0.0539(18) 0.0536(18) 0.0031(15) 0.0327(17) -0.0109(15)
C4 0.057(2) 0.0517(17) 0.0518(18) -0.0067(15) 0.0314(16) -0.0007(14)
C5 0.0532(19) 0.0432(15) 0.0470(17) 0.0018(14) 0.0204(15) 0.0080(13)
C6 0.0364(16) 0.0379(14) 0.0364(14) -0.0058(12) 0.0111(12) -0.0029(11)
C7 0.0379(16) 0.0340(13) 0.0348(14) -0.0031(12) 0.0100(12) 0.0027(11)
C8 0.0394(17) 0.0319(13) 0.0478(17) -0.0031(13) 0.0120(14) -0.0017(11)
C9 0.0409(16) 0.0365(13) 0.0373(14) -0.0017(12) 0.0141(12) 0.0048(12)
C10 0.0475(18) 0.0319(13) 0.0340(14) 0.0039(11) 0.0150(13) 0.0054(12)
C11 0.0507(19) 0.0461(15) 0.0412(16) 0.0017(14) 0.0136(14) 0.0061(13)
C12 0.065(2) 0.0587(18) 0.054(2) 0.0137(17) 0.0276(18) 0.0259(17)
C13 0.085(3) 0.0394(16) 0.057(2) -0.0006(15) 0.031(2) 0.0056(17)
C14 0.069(2) 0.0451(16) 0.063(2) -0.0110(17) 0.0225(19) -0.0083(16)
C15 0.0474(19) 0.0439(16) 0.0535(18) -0.0005(15) 0.0167(15) 0.0039(13)
C16 0.0377(17) 0.0358(14) 0.0509(17) -0.0092(13) 0.0105(14) -0.0007(11)
C17 0.062(2) 0.0441(16) 0.060(2) -0.0085(15) 0.0253(17) 0.0019(14)
C18 0.074(3) 0.068(2) 0.060(2) -0.0180(18) 0.0295(19) -0.0029(18)
C19 0.063(2) 0.064(2) 0.073(3) -0.0277(19) 0.016(2) 0.0136(17)
C20 0.074(3) 0.0436(17) 0.078(3) -0.0136(18) 0.014(2) 0.0159(16)
C21 0.063(2) 0.0423(16) 0.0557(19) -0.0079(15) 0.0122(17) 0.0067(14)

loop_
_atom_type_symbol
_atom_type_description
_atom_type_scat_dispersion_real
_atom_type_scat_dispersion_imag
_atom_type_scat_source
C C 0.0033 0.0016 'International Tables Vol C Tables 4.2.6.8 and 6.1.1.4'
H H 0.0000 0.0000 'International Tables Vol C Tables 4.2.6.8 and 6.1.1.4'
N N 0.0061 0.0033 'International Tables Vol C Tables 4.2.6.8 and 6.1.1.4'
O O 0.0106 0.0060 'International Tables Vol C Tables 4.2.6.8 and 6.1.1.4'
I I -0.4742 1.8119 'International Tables Vol C Tables 4.2.6.8 and 6.1.1.4'

loop_
_geom_angle_atom_site_label_1
_geom_angle_atom_site_label_2
_geom_angle_atom_site_label_3
_geom_angle
C8 O C7 121.1(2)
C8 N C1 117.7(2)
C6 C1 C2 119.8(2)
C6 C1 N 122.3(2)
C2 C1 N 117.9(2)
C3 C2 C1 120.7(3)
C3 C2 H2A 119.6
C1 C2 H2A 119.6
C2 C3 C4 119.9(3)
C2 C3 H3A 120.0
C4 C3 H3A 120.0
C5 C4 C3 120.3(3)
C5 C4 H4A 119.9
C3 C4 H4A 119.9
C4 C5 C6 121.2(3)
C4 C5 H5A 119.4
C6 C5 H5A 119.4
C5 C6 C1 118.0(2)
C5 C6 C7 124.9(2)
C1 C6 C7 117.1(2)
C9 C7 O 115.1(2)
C9 C7 C6 129.9(2)
O C7 C6 115.0(2)
N C8 O 125.4(2)
N C8 C16 123.2(2)
O C8 C16 111.4(2)
C7 C9 C10 127.5(2)
C7 C9 I 119.11(18)
C10 C9 I 113.11(17)
C11 C10 C15 118.7(2)
C11 C10 C9 121.4(3)
C15 C10 C9 119.9(2)
C10 C11 C12 120.0(3)
C10 C11 H11A 120.0
C12 C11 H11A 120.0
C13 C12 C11 120.2(3)
C13 C12 H12A 119.9
C11 C12 H12A 119.9
C14 C13 C12 120.2(3)
C14 C13 H13A 119.9
C12 C13 H13A 119.9
C13 C14 C15 120.5(3)
C13 C14 H14A 119.8
C15 C14 H14A 119.8
C10 C15 C14 120.4(3)
C10 C15 H15A 119.8
C14 C15 H15A 119.8
C21 C16 C17 119.4(3)
C21 C16 C8 118.9(3)
C17 C16 C8 121.6(2)
C16 C17 C18 120.2(3)
C16 C17 H17A 119.9
C18 C17 H17A 119.9
C19 C18 C17 119.9(3)
C19 C18 H18A 120.0
C17 C18 H18A 120.0
C18 C19 C20 120.0(3)
C18 C19 H19A 120.0
C20 C19 H19A 120.0
C19 C20 C21 120.7(3)
C19 C20 H20A 119.7
C21 C20 H20A 119.7
C16 C21 C20 119.8(3)
C16 C21 H21A 120.1
C20 C21 H21A 120.1

loop_
_geom_bond_atom_site_label_1
_geom_bond_atom_site_label_2
_geom_bond_distance
I C9 2.108(3)
O C8 1.357(3)
O C7 1.399(3)
N C8 1.260(3)
N C1 1.403(3)
C1 C6 1.403(3)
C1 C2 1.391(4)
C2 C3 1.365(4)
C2 H2A 0.9300
C3 C4 1.374(4)
C3 H3A 0.9300
C4 C5 1.373(4)
C4 H4A 0.9300
C5 C6 1.391(3)
C5 H5A 0.9300
C6 C7 1.462(3)
C7 C9 1.328(3)
C8 C16 1.477(4)
C9 C10 1.483(3)
C10 C11 1.384(4)
C10 C15 1.388(4)
C11 C12 1.397(4)
C11 H11A 0.9300
C12 C13 1.357(5)
C12 H12A 0.9300
C13 C14 1.368(5)
C13 H13A 0.9300
C14 C15 1.377(4)
C14 H14A 0.9300
C15 H15A 0.9300
C16 C21 1.376(4)
C16 C17 1.374(4)
C17 C18 1.391(4)
C17 H17A 0.9300
C18 C19 1.364(4)
C18 H18A 0.9300
C19 C20 1.363(5)
C19 H19A 0.9300
C20 C21 1.381(4)
C20 H20A 0.9300
C21 H21A 0.9300
